data_4125371
loop_
_publ_author_name
'Gupta, Sandeep K.'
'Kalita, Alok Ch'
'Dar, Aijaz A.'
'Sen, Saumik'
'Patwari, G. Naresh'
'Murugavel, Ramaswamy'

_publ_section_title
;
 Elusive Double-Eight-Ring Zeolitic Secondary Building Unit.
;
_journal_issue 1
_journal_name_full 'Journal of the American Chemical Society'
_journal_page_first 59
_journal_page_last 62
_journal_paper_doi 10.1021/jacs.6b11156
_journal_volume 139
_journal_year 2017
_chemical_formula_moiety 'C72 H88 F N4 O20 P4 Zn4, C16 H36 N'
_chemical_formula_sum 'C88 H124 F N5 O20 P4 Zn4'
_chemical_formula_weight 1976.27
_space_group_crystal_system monoclinic
_space_group_IT_number 15
_space_group_name_Hall '-C 2yc'
_space_group_name_H-M_alt 'C 1 2/c 1'
_symmetry_space_group_name_Hall '-C 2yc'
_symmetry_space_group_name_H-M 'C 1 2/c 1'
_atom_sites_solution_hydrogens mixed
_audit_creation_method SHELXL-2014/7
_cell_angle_alpha 90
_cell_angle_beta 90.508(3)
_cell_angle_gamma 90
_cell_formula_units_Z 4
_cell_length_a 24.471(4)
_cell_length_b 21.590(3)
_cell_length_c 18.982(3)
_cell_measurement_reflns_used 10119
_cell_measurement_temperature 150(2)
_cell_measurement_theta_max 31.5
_cell_measurement_theta_min 2.5
_cell_volume 10028(3)
_computing_cell_refinement
;
CrystalClear-SM Expert 2.0 r3 (Rigaku, 2009)
;
_computing_data_collection
;
CrystalClear-SM Expert 2.0 r3 (Rigaku, 2009)
;
_computing_data_reduction
;
CrystalClear-SM Expert 2.0 r3 (Rigaku, 2009)
;
_computing_molecular_graphics 'CrystalStructure 4.0 (Rigaku, 2010)'
_computing_publication_material 'CrystalStructure 4.0'
_computing_structure_refinement 'SHELXL-2014/7 (Sheldrick, 2014)'
_computing_structure_solution 'SHELXS-97 (Sheldrick, 1990)'
_diffrn_ambient_temperature 150(2)
_diffrn_detector_area_resol_mean 28.5714
_diffrn_measured_fraction_theta_full 0.997
_diffrn_measured_fraction_theta_max 0.996
_diffrn_measurement_device_type
;
Rigaku Saturn724+ (2x2 bin mode)
;
_diffrn_measurement_method 'profile data from \w-scans'
_diffrn_radiation_type MoK\a
_diffrn_radiation_wavelength 0.71075
_diffrn_reflns_av_R_equivalents 0.0324
_diffrn_reflns_av_unetI/netI 0.0279
_diffrn_reflns_Laue_measured_fraction_full 0.997
_diffrn_reflns_Laue_measured_fraction_max 0.996
_diffrn_reflns_limit_h_max 21
_diffrn_reflns_limit_h_min -29
_diffrn_reflns_limit_k_max 26
_diffrn_reflns_limit_k_min -26
_diffrn_reflns_limit_l_max 22
_diffrn_reflns_limit_l_min -22
_diffrn_reflns_number 39330
_diffrn_reflns_point_group_measured_fraction_full 0.997
_diffrn_reflns_point_group_measured_fraction_max 0.996
_diffrn_reflns_theta_full 25.242
_diffrn_reflns_theta_max 25.500
_diffrn_reflns_theta_min 2.669
_diffrn_source 'Sealed Tube'
_exptl_absorpt_coefficient_mu 1.076
_exptl_absorpt_correction_T_max 1.000
_exptl_absorpt_correction_T_min 0.817
_exptl_absorpt_correction_type multi-scan
_exptl_absorpt_process_details 'REQAB (Rigaku, 1998)'
_exptl_crystal_colour colourless
_exptl_crystal_density_diffrn 1.309
_exptl_crystal_description block
_exptl_crystal_F_000 4144
_exptl_crystal_size_max 0.200
_exptl_crystal_size_mid 0.200
_exptl_crystal_size_min 0.200
_refine_diff_density_max 1.145
_refine_diff_density_min -0.713
_refine_diff_density_rms 0.074
_refine_ls_extinction_method none
_refine_ls_goodness_of_fit_ref 1.081
_refine_ls_hydrogen_treatment mixed
_refine_ls_matrix_type full
_refine_ls_number_parameters 565
_refine_ls_number_reflns 9301
_refine_ls_number_restraints 13
_refine_ls_restrained_S_all 1.081
_refine_ls_R_factor_all 0.0524
_refine_ls_R_factor_gt 0.0502
_refine_ls_shift/su_max 0.001
_refine_ls_shift/su_mean 0.000
_refine_ls_structure_factor_coef Fsqd
_refine_ls_weighting_details 'w=1/[\s^2^(Fo^2^)+(0.0538P)^2^+36.9753P] where P=(Fo^2^+2Fc^2^)/3'
_refine_ls_weighting_scheme calc
_refine_ls_wR_factor_gt 0.1242
_refine_ls_wR_factor_ref 0.1258
_reflns_Friedel_coverage 0.000
_reflns_number_gt 8901
_reflns_number_total 9301
_reflns_threshold_expression 'I > 2\s(I)'
_cod_data_source_file ja6b11156_si_002.cif
_cod_data_source_block SKG840N
_cod_depositor_comments
;
The following automatic conversions were performed:
'__computing_data_collection' tag replaced with
'_computing_data_collection' tag.

'__computing_molecular_graphics'
tag replaced with '_computing_molecular_graphics' tag.

Automatic conversion script
Id: cif_correct_tags 4268 2015-11-12 08:31:59Z antanas 

The following automatic conversions were performed:

'_exptl_absorpt_correction_type' value 'Multi-scan' changed to
'multi-scan' according to
/usr/data/users/saulius/crontab/automatic-downloads/rss-feeds/ACS/lib/dictionaries/cif_core.dic
dictionary named 'cif_core.dic' version 2.4.2 from 2011-04-26.

Automatic conversion script
Id: cif_fix_values 4268 2015-11-12 08:31:59Z antanas 

 Adding full bibliography for 4125369--4125372.cif.
;
_cod_database_code 4125371
_shelx_shelxl_version_number 2014/7
_shelx_space_group_comment
;
The symmetry employed for this shelxl refinement is uniquely defined
by the following loop, which should always be used as a source of
symmetry information in preference to the above space-group names.
They are only intended as comments.
;
_shelx_estimated_absorpt_t_min 0.814
_shelx_estimated_absorpt_t_max 0.814

loop_
_space_group_symop_operation_xyz
'x, y, z'
'-x, y, -z+1/2'
'x+1/2, y+1/2, z'
'-x+1/2, y+1/2, -z+1/2'
'-x, -y, -z'
'x, -y, z-1/2'
'-x+1/2, -y+1/2, -z'
'x+1/2, -y+1/2, z-1/2'

loop_
_atom_site_label
_atom_site_type_symbol
_atom_site_fract_x
_atom_site_fract_y
_atom_site_fract_z
_atom_site_U_iso_or_equiv
_atom_site_adp_type
_atom_site_occupancy
_atom_site_site_symmetry_order
_atom_site_calc_flag
_atom_site_refinement_flags_posn
_atom_site_refinement_flags_adp
_atom_site_refinement_flags_occupancy
C1 C 0.20015(13) 0.09862(16) 0.77783(18) 0.0328(7) Uani 1 1 d . . .
C2 C 0.22235(14) 0.08690(19) 0.7118(2) 0.0415(9) Uani 1 1 d . . .
C3 C 0.27601(16) 0.1070(2) 0.7001(2) 0.0524(11) Uani 1 1 d . . .
H3 H 0.2923 0.1001 0.6556 0.063 Uiso 1 1 calc R U .
C4 C 0.30511(16) 0.1361(2) 0.7519(2) 0.0564(12) Uani 1 1 d . . .
H4 H 0.3414 0.1495 0.7430 0.068 Uiso 1 1 calc R U .
C5 C 0.28236(16) 0.1464(2) 0.8174(2) 0.0515(10) Uani 1 1 d . . .
H5 H 0.3031 0.1671 0.8527 0.062 Uiso 1 1 calc R U .
C6 C 0.22921(14) 0.12674(18) 0.8323(2) 0.0384(8) Uani 1 1 d . . .
C7 C 0.19047(16) 0.0512(2) 0.6560(2) 0.0554(12) Uani 1 1 d . . .
H7 H 0.1512 0.0634 0.6601 0.066 Uiso 1 1 calc R U .
C8 C 0.2076(2) 0.0635(3) 0.5816(3) 0.093(2) Uani 1 1 d . . .
H8A H 0.2448 0.0479 0.5746 0.139 Uiso 1 1 calc R U .
H8B H 0.2067 0.1082 0.5725 0.139 Uiso 1 1 calc R U .
H8C H 0.1825 0.0424 0.5490 0.139 Uiso 1 1 calc R U .
C9 C 0.1944(4) -0.0166(3) 0.6719(4) 0.128(3) Uani 1 1 d . . .
H9A H 0.1698 -0.0395 0.6405 0.191 Uiso 1 1 calc R U .
H9B H 0.1840 -0.0239 0.7210 0.191 Uiso 1 1 calc R U .
H9C H 0.2320 -0.0306 0.6648 0.191 Uiso 1 1 calc R U .
C10 C 0.20507(15) 0.1330(2) 0.9052(2) 0.0452(9) Uani 1 1 d . . .
H10 H 0.1646 0.1378 0.8996 0.054 Uiso 1 1 calc R U .
C11 C 0.2156(2) 0.0742(2) 0.9464(2) 0.0603(12) Uani 1 1 d . . .
H11A H 0.1998 0.0389 0.9210 0.090 Uiso 1 1 calc R U .
H11B H 0.1986 0.0776 0.9929 0.090 Uiso 1 1 calc R U .
H11C H 0.2550 0.0681 0.9522 0.090 Uiso 1 1 calc R U .
C12 C 0.2265(2) 0.1889(2) 0.9462(2) 0.0637(13) Uani 1 1 d . . .
H12A H 0.2651 0.1825 0.9582 0.095 Uiso 1 1 calc R U .
H12B H 0.2054 0.1939 0.9895 0.095 Uiso 1 1 calc R U .
H12C H 0.2227 0.2262 0.9171 0.095 Uiso 1 1 calc R U .
C13 C -0.04101(15) 0.30488(17) 1.00724(19) 0.0385(8) Uani 1 1 d . . .
C14 C 0.00284(17) 0.2999(2) 1.0529(2) 0.0486(10) Uani 1 1 d . . .
C15 C -0.0076(2) 0.2793(3) 1.1213(2) 0.0722(15) Uani 1 1 d . . .
H15 H 0.0217 0.2749 1.1540 0.087 Uiso 1 1 calc R U .
C16 C -0.0602(3) 0.2653(3) 1.1417(3) 0.088(2) Uani 1 1 d . . .
H16 H -0.0669 0.2512 1.1882 0.106 Uiso 1 1 calc R U .
C17 C -0.1025(2) 0.2716(3) 1.0952(3) 0.0781(17) Uani 1 1 d . . .
H17 H -0.1385 0.2624 1.1105 0.094 Uiso 1 1 calc R U .
C18 C -0.09490(16) 0.2909(2) 1.0266(2) 0.0509(10) Uani 1 1 d . . .
C21 C 0.06041(17) 0.3151(2) 1.0290(2) 0.0525(11) Uani 1 1 d . . .
H21 H 0.0570 0.3356 0.9819 0.063 Uiso 1 1 calc R U .
C22 C 0.0939(2) 0.2582(3) 1.0189(4) 0.094(2) Uani 1 1 d . . .
H22A H 0.1288 0.2694 0.9974 0.141 Uiso 1 1 calc R U .
H22B H 0.0742 0.2294 0.9880 0.141 Uiso 1 1 calc R U .
H22C H 0.1007 0.2385 1.0646 0.141 Uiso 1 1 calc R U .
C23 C 0.0889(2) 0.3608(3) 1.0777(4) 0.095(2) Uani 1 1 d . . .
H23A H 0.0957 0.3412 1.1235 0.142 Uiso 1 1 calc R U .
H23B H 0.0656 0.3973 1.0840 0.142 Uiso 1 1 calc R U .
H23C H 0.1237 0.3735 1.0570 0.142 Uiso 1 1 calc R U .
C24 C -0.14147(17) 0.2941(3) 0.9745(3) 0.0618(13) Uani 1 1 d . . .
H24 H -0.1281 0.3169 0.9322 0.074 Uiso 1 1 calc R U .
C25 C -0.1912(2) 0.3301(3) 1.0036(3) 0.0889(19) Uani 1 1 d . . .
H25A H -0.2200 0.3318 0.9675 0.133 Uiso 1 1 calc R U .
H25B H -0.1799 0.3723 1.0161 0.133 Uiso 1 1 calc R U .
H25C H -0.2050 0.3091 1.0455 0.133 Uiso 1 1 calc R U .
C26 C -0.1594(2) 0.2296(3) 0.9501(3) 0.0838(18) Uani 1 1 d . . .
H26A H -0.1890 0.2335 0.9153 0.126 Uiso 1 1 calc R U .
H26B H -0.1722 0.2057 0.9906 0.126 Uiso 1 1 calc R U .
H26C H -0.1283 0.2082 0.9287 0.126 Uiso 1 1 calc R U .
C27 C -0.05642(13) 0.03158(16) 0.93792(18) 0.0329(7) Uani 1 1 d . . .
H27 H -0.0568 0.0120 0.8931 0.039 Uiso 1 1 calc R U .
C28 C -0.07130(14) -0.00285(18) 0.9967(2) 0.0394(8) Uani 1 1 d . . .
C29 C -0.07036(17) 0.0245(2) 1.0618(2) 0.0498(10) Uani 1 1 d . . .
H29 H -0.0794 0.0016 1.1028 0.060 Uiso 1 1 calc R U .
C30 C -0.0560(2) 0.0862(2) 1.0666(2) 0.0566(11) Uani 1 1 d . . .
H30 H -0.0558 0.1066 1.1109 0.068 Uiso 1 1 calc R U .
C31 C -0.04186(16) 0.11794(18) 1.00595(19) 0.0417(9) Uani 1 1 d . . .
H31 H -0.0320 0.1604 1.0097 0.050 Uiso 1 1 calc R U .
C32 C -0.08618(18) -0.0690(2) 0.9888(3) 0.0532(11) Uani 1 1 d . . .
C33 C 0.1949(2) 0.2908(2) 0.7616(3) 0.0673(14) Uani 1 1 d . . .
H33 H 0.1893 0.2651 0.7216 0.081 Uiso 1 1 calc R U .
C34 C 0.2462(2) 0.3084(3) 0.7773(4) 0.0800(17) Uani 1 1 d D . .
C35 C 0.2545(2) 0.3420(3) 0.8394(4) 0.0821(18) Uani 1 1 d . . .
H35 H 0.2903 0.3537 0.8539 0.099 Uiso 1 1 calc R U .
C36 C 0.2103(2) 0.3576(2) 0.8790(3) 0.0712(14) Uani 1 1 d . . .
H36 H 0.2152 0.3814 0.9207 0.085 Uiso 1 1 calc R U .
C37 C 0.15854(17) 0.33912(19) 0.8586(2) 0.0455(9) Uani 1 1 d . . .
H37 H 0.1284 0.3492 0.8876 0.055 Uiso 1 1 calc R U .
C38 C 0.2913(4) 0.2925(4) 0.7250(5) 0.135(3) Uani 1 1 d D U .
H38 H 0.2852 0.2822 0.6769 0.163 Uiso 1 1 calc R U .
C39 C 0.0459(2) 0.4440(2) 0.7238(3) 0.0704(15) Uani 1 1 d . . .
H39A H 0.0312 0.4176 0.6854 0.084 Uiso 1 1 calc R U .
H39B H 0.0573 0.4163 0.7627 0.084 Uiso 1 1 calc R U .
C40 C 0.0971(3) 0.4776(2) 0.6964(3) 0.0775(16) Uani 1 1 d . . .
H40A H 0.0871 0.5008 0.6532 0.093 Uiso 1 1 calc R U .
H40B H 0.1094 0.5080 0.7322 0.093 Uiso 1 1 calc R U .
C41 C 0.1429(3) 0.4357(3) 0.6803(4) 0.116(3) Uani 1 1 d . . .
H41A H 0.1301 0.4042 0.6461 0.140 Uiso 1 1 calc R U .
H41B H 0.1538 0.4137 0.7240 0.140 Uiso 1 1 calc R U .
C42 C 0.1915(3) 0.4670(3) 0.6512(4) 0.110(2) Uani 1 1 d . . .
H42A H 0.1823 0.4846 0.6050 0.165 Uiso 1 1 calc R U .
H42B H 0.2212 0.4370 0.6462 0.165 Uiso 1 1 calc R U .
H42C H 0.2031 0.5003 0.6831 0.165 Uiso 1 1 calc R U .
C43 C 0.0215(3) 0.5272(2) 0.8083(3) 0.0758(16) Uani 1 1 d . . .
H43A H 0.0483 0.5561 0.7875 0.091 Uiso 1 1 calc R U .
H43B H -0.0093 0.5524 0.8258 0.091 Uiso 1 1 calc R U .
C44 C 0.0474(4) 0.4967(3) 0.8685(3) 0.114(3) Uani 1 1 d . . .
H44A H 0.0781 0.4707 0.8520 0.137 Uiso 1 1 calc R U .
H44B H 0.0206 0.4694 0.8918 0.137 Uiso 1 1 calc R U .
C45 C 0.0689(4) 0.5443(4) 0.9214(4) 0.130(3) Uani 1 1 d . . .
H45A H 0.0933 0.5734 0.8965 0.157 Uiso 1 1 calc R U .
H45B H 0.0376 0.5685 0.9394 0.157 Uiso 1 1 calc R U .
C46 C 0.0982(6) 0.5185(5) 0.9804(5) 0.202(6) Uani 1 1 d . . .
H46A H 0.1300 0.4954 0.9635 0.302 Uiso 1 1 calc R U .
H46B H 0.0742 0.4904 1.0063 0.302 Uiso 1 1 calc R U .
H46C H 0.1105 0.5519 1.0117 0.302 Uiso 1 1 calc R U .
N1 N -0.04159(11) 0.09110(13) 0.94207(14) 0.0296(6) Uani 1 1 d . . .
N2 N 0.14994(12) 0.30774(16) 0.79986(17) 0.0445(8) Uani 1 1 d . . .
N3 N 0.0000 0.4854(2) 0.7500 0.0617(15) Uani 1 2 d S T P
O1 O 0.14697(9) 0.07750(11) 0.79231(12) 0.0313(5) Uani 1 1 d . . .
O4 O 0.05708(9) 0.10605(12) 0.83951(12) 0.0374(6) Uani 1 1 d . . .
O2 O 0.06972(11) 0.09894(13) 0.70935(12) 0.0438(7) Uani 1 1 d . . .
O3 O 0.11399(10) 0.18603(12) 0.77663(16) 0.0455(7) Uani 1 1 d . . .
O5 O -0.03217(9) 0.32807(11) 0.93992(12) 0.0334(5) Uani 1 1 d . . .
O8 O 0.03410(9) 0.30665(11) 0.84520(13) 0.0343(5) Uani 1 1 d . . .
O7 O -0.01995(10) 0.21869(10) 0.89953(12) 0.0334(5) Uani 1 1 d . . .
O6 O 0.06710(9) 0.29888(11) 0.67800(12) 0.0343(5) Uani 1 1 d . . .
O9 O -0.09396(17) -0.09434(16) 0.9338(2) 0.0774(11) Uani 1 1 d . . .
O10 O 0.3420(3) 0.2953(5) 0.7569(6) 0.234(5) Uani 1 1 d . U .
P1 P 0.09383(3) 0.12100(4) 0.77852(4) 0.02557(18) Uani 1 1 d . . .
P2 P -0.02076(3) 0.28439(4) 0.87226(4) 0.02667(18) Uani 1 1 d . . .
Zn1 Zn -0.01622(2) 0.14065(2) 0.85000(2) 0.02364(11) Uani 1 1 d . . .
Zn2 Zn 0.07428(2) 0.26350(2) 0.77193(2) 0.02679(11) Uani 1 1 d . . .
F1 F 0.0000 0.20381(11) 0.7500 0.0267(5) Uani 1 2 d S T P
H32 H -0.0928(17) -0.090(2) 1.036(2) 0.053(12) Uiso 1 1 d . . .

loop_
_atom_site_aniso_label
_atom_site_aniso_U_11
_atom_site_aniso_U_22
_atom_site_aniso_U_33
_atom_site_aniso_U_23
_atom_site_aniso_U_13
_atom_site_aniso_U_12
C1 0.0236(16) 0.0395(19) 0.0353(18) 0.0009(15) -0.0005(13) 0.0079(13)
C2 0.0284(18) 0.059(2) 0.037(2) -0.0058(18) 0.0012(15) 0.0043(16)
C3 0.0306(19) 0.083(3) 0.044(2) -0.006(2) 0.0098(17) 0.001(2)
C4 0.0249(19) 0.084(3) 0.061(3) -0.005(2) 0.0027(18) -0.0074(19)
C5 0.030(2) 0.068(3) 0.056(3) -0.010(2) -0.0071(18) -0.0027(18)
C6 0.0257(17) 0.051(2) 0.038(2) -0.0030(17) -0.0034(14) 0.0085(15)
C7 0.033(2) 0.085(3) 0.048(2) -0.027(2) 0.0049(17) 0.001(2)
C8 0.083(4) 0.140(6) 0.055(3) -0.032(4) -0.002(3) -0.022(4)
C9 0.166(8) 0.076(4) 0.139(7) -0.020(4) -0.062(6) -0.026(5)
C10 0.0312(19) 0.067(3) 0.037(2) -0.0075(19) -0.0054(16) 0.0095(17)
C11 0.065(3) 0.073(3) 0.043(2) 0.002(2) 0.004(2) 0.007(2)
C12 0.073(3) 0.065(3) 0.053(3) -0.015(2) -0.003(2) 0.011(2)
C13 0.040(2) 0.044(2) 0.0314(19) -0.0089(16) 0.0123(15) -0.0012(16)
C14 0.045(2) 0.066(3) 0.034(2) -0.0099(19) 0.0056(17) -0.0023(19)
C15 0.067(3) 0.113(5) 0.036(2) 0.001(3) 0.002(2) -0.005(3)
C16 0.083(4) 0.146(6) 0.036(3) 0.010(3) 0.018(3) -0.019(4)
C17 0.057(3) 0.125(5) 0.053(3) 0.002(3) 0.027(2) -0.011(3)
C18 0.037(2) 0.071(3) 0.044(2) -0.007(2) 0.0159(18) -0.0028(19)
C21 0.040(2) 0.076(3) 0.041(2) -0.010(2) -0.0011(17) -0.001(2)
C22 0.069(4) 0.075(4) 0.138(6) 0.005(4) 0.040(4) 0.015(3)
C23 0.048(3) 0.110(5) 0.127(6) -0.043(4) -0.005(3) -0.002(3)
C24 0.034(2) 0.092(4) 0.060(3) -0.008(3) 0.013(2) -0.006(2)
C25 0.045(3) 0.131(5) 0.091(4) -0.012(4) 0.018(3) 0.012(3)
C26 0.048(3) 0.122(5) 0.082(4) -0.016(4) 0.003(3) -0.015(3)
C27 0.0295(17) 0.0377(18) 0.0315(18) 0.0088(14) 0.0013(14) 0.0006(14)
C28 0.0336(18) 0.044(2) 0.041(2) 0.0171(17) -0.0005(15) -0.0003(15)
C29 0.055(2) 0.062(3) 0.033(2) 0.0214(19) 0.0067(17) 0.002(2)
C30 0.080(3) 0.065(3) 0.0255(19) 0.0069(19) 0.013(2) 0.005(2)
C31 0.054(2) 0.043(2) 0.0280(19) 0.0019(16) 0.0052(16) 0.0015(17)
C32 0.047(2) 0.054(3) 0.059(3) 0.024(2) -0.004(2) -0.0067(19)
C33 0.054(3) 0.062(3) 0.086(4) -0.012(3) 0.017(3) -0.015(2)
C34 0.046(3) 0.063(3) 0.132(5) -0.006(3) 0.028(3) -0.012(2)
C35 0.047(3) 0.070(3) 0.129(5) 0.009(4) -0.006(3) -0.014(2)
C36 0.070(3) 0.068(3) 0.075(4) -0.001(3) -0.017(3) -0.017(3)
C37 0.044(2) 0.050(2) 0.043(2) 0.0023(18) -0.0060(17) -0.0126(18)
C38 0.134(3) 0.136(3) 0.137(3) -0.0007(10) 0.0030(10) -0.0002(10)
C39 0.124(5) 0.033(2) 0.054(3) 0.000(2) 0.001(3) 0.010(3)
C40 0.114(5) 0.043(3) 0.075(4) 0.008(2) 0.011(3) 0.002(3)
C41 0.149(7) 0.058(4) 0.144(7) 0.009(4) 0.051(6) -0.012(4)
C42 0.116(6) 0.073(4) 0.141(7) 0.011(4) 0.007(5) -0.028(4)
C43 0.094(4) 0.043(3) 0.090(4) -0.021(3) -0.011(3) 0.006(3)
C44 0.176(8) 0.096(5) 0.070(4) -0.028(4) -0.034(4) 0.038(5)
C45 0.155(8) 0.145(7) 0.090(5) -0.054(5) -0.029(5) 0.012(6)
C46 0.312(17) 0.178(11) 0.114(8) -0.014(8) -0.060(10) -0.019(11)
N1 0.0279(14) 0.0372(15) 0.0239(14) 0.0053(12) 0.0035(11) -0.0003(11)
N2 0.0316(16) 0.056(2) 0.0458(19) -0.0057(16) 0.0066(14) -0.0157(14)
N3 0.101(4) 0.028(2) 0.055(3) 0.000 -0.006(3) 0.000
O1 0.0221(11) 0.0362(12) 0.0356(13) 0.0030(10) 0.0009(9) 0.0063(9)
O4 0.0312(12) 0.0495(15) 0.0317(13) 0.0154(11) 0.0083(10) 0.0117(11)
O2 0.0451(15) 0.0596(17) 0.0267(13) -0.0122(12) -0.0088(11) 0.0261(13)
O3 0.0254(12) 0.0366(14) 0.074(2) 0.0074(13) -0.0015(12) 0.0025(10)
O5 0.0364(13) 0.0324(12) 0.0314(12) -0.0092(10) 0.0085(10) -0.0023(10)
O8 0.0313(12) 0.0353(13) 0.0364(13) -0.0100(10) 0.0109(10) -0.0082(10)
O7 0.0465(14) 0.0279(12) 0.0261(12) -0.0005(9) 0.0079(10) -0.0011(10)
O6 0.0322(12) 0.0373(13) 0.0333(13) 0.0074(10) 0.0022(10) -0.0073(10)
O9 0.108(3) 0.053(2) 0.071(2) 0.0153(18) -0.012(2) -0.021(2)
O10 0.080(4) 0.296(11) 0.328(12) -0.085(9) 0.054(6) -0.020(5)
P1 0.0216(4) 0.0322(4) 0.0229(4) 0.0020(3) 0.0008(3) 0.0044(3)
P2 0.0268(4) 0.0260(4) 0.0273(4) -0.0045(3) 0.0064(3) -0.0007(3)
Zn1 0.02260(19) 0.02715(19) 0.02120(19) -0.00018(14) 0.00151(13) -0.00061(13)
Zn2 0.02396(19) 0.0286(2) 0.0279(2) -0.00161(15) 0.00431(14) -0.00144(14)
F1 0.0231(12) 0.0284(13) 0.0285(13) 0.000 0.0029(10) 0.000

loop_
_atom_type_symbol
_atom_type_description
_atom_type_scat_dispersion_real
_atom_type_scat_dispersion_imag
_atom_type_scat_source
C C 0.0033 0.0016 'International Tables Vol C Tables 4.2.6.8 and 6.1.1.4'
H H 0.0000 0.0000 'International Tables Vol C Tables 4.2.6.8 and 6.1.1.4'
F F 0.0171 0.0103 'International Tables Vol C Tables 4.2.6.8 and 6.1.1.4'
N N 0.0061 0.0033 'International Tables Vol C Tables 4.2.6.8 and 6.1.1.4'
O O 0.0106 0.0060 'International Tables Vol C Tables 4.2.6.8 and 6.1.1.4'
P P 0.1023 0.0942 'International Tables Vol C Tables 4.2.6.8 and 6.1.1.4'
Zn Zn 0.2839 1.4301 'International Tables Vol C Tables 4.2.6.8 and 6.1.1.4'

loop_
_geom_angle_atom_site_label_1
_geom_angle_atom_site_label_2
_geom_angle_atom_site_label_3
_geom_angle
_geom_angle_site_symmetry_1
_geom_angle_site_symmetry_3
C6 C1 C2 123.2(3) . .
C6 C1 O1 117.7(3) . .
C2 C1 O1 119.0(3) . .
C1 C2 C3 117.3(3) . .
C1 C2 C7 121.1(3) . .
C3 C2 C7 121.5(3) . .
C4 C3 C2 120.9(4) . .
C4 C3 H3 119.6 . .
C2 C3 H3 119.6 . .
C3 C4 C5 120.7(4) . .
C3 C4 H4 119.7 . .
C5 C4 H4 119.7 . .
C4 C5 C6 121.0(4) . .
C4 C5 H5 119.5 . .
C6 C5 H5 119.5 . .
C1 C6 C5 116.9(3) . .
C1 C6 C10 121.2(3) . .
C5 C6 C10 121.9(3) . .
C9 C7 C8 110.1(5) . .
C9 C7 C2 108.9(4) . .
C8 C7 C2 114.9(4) . .
C9 C7 H7 107.6 . .
C8 C7 H7 107.6 . .
C2 C7 H7 107.6 . .
C7 C8 H8A 109.5 . .
C7 C8 H8B 109.5 . .
H8A C8 H8B 109.5 . .
C7 C8 H8C 109.5 . .
H8A C8 H8C 109.5 . .
H8B C8 H8C 109.5 . .
C7 C9 H9A 109.5 . .
C7 C9 H9B 109.5 . .
H9A C9 H9B 109.5 . .
C7 C9 H9C 109.5 . .
H9A C9 H9C 109.5 . .
H9B C9 H9C 109.5 . .
C11 C10 C6 109.4(3) . .
C11 C10 C12 110.1(4) . .
C6 C10 C12 113.6(4) . .
C11 C10 H10 107.8 . .
C6 C10 H10 107.8 . .
C12 C10 H10 107.8 . .
C10 C11 H11A 109.5 . .
C10 C11 H11B 109.5 . .
H11A C11 H11B 109.5 . .
C10 C11 H11C 109.5 . .
H11A C11 H11C 109.5 . .
H11B C11 H11C 109.5 . .
C10 C12 H12A 109.5 . .
C10 C12 H12B 109.5 . .
H12A C12 H12B 109.5 . .
C10 C12 H12C 109.5 . .
H12A C12 H12C 109.5 . .
H12B C12 H12C 109.5 . .
C14 C13 O5 118.6(3) . .
C14 C13 C18 123.1(4) . .
O5 C13 C18 118.2(3) . .
C13 C14 C15 117.4(4) . .
C13 C14 C21 121.0(4) . .
C15 C14 C21 121.6(4) . .
C16 C15 C14 120.6(5) . .
C16 C15 H15 119.7 . .
C14 C15 H15 119.7 . .
C17 C16 C15 120.1(5) . .
C17 C16 H16 119.9 . .
C15 C16 H16 119.9 . .
C16 C17 C18 122.2(5) . .
C16 C17 H17 118.9 . .
C18 C17 H17 118.9 . .
C17 C18 C13 116.5(4) . .
C17 C18 C24 121.7(4) . .
C13 C18 C24 121.7(4) . .
C22 C21 C23 111.4(5) . .
C22 C21 C14 111.9(4) . .
C23 C21 C14 112.3(4) . .
C22 C21 H21 106.9 . .
C23 C21 H21 106.9 . .
C14 C21 H21 106.9 . .
C21 C22 H22A 109.5 . .
C21 C22 H22B 109.5 . .
H22A C22 H22B 109.5 . .
C21 C22 H22C 109.5 . .
H22A C22 H22C 109.5 . .
H22B C22 H22C 109.5 . .
C21 C23 H23A 109.5 . .
C21 C23 H23B 109.5 . .
H23A C23 H23B 109.5 . .
C21 C23 H23C 109.5 . .
H23A C23 H23C 109.5 . .
H23B C23 H23C 109.5 . .
C18 C24 C26 111.8(5) . .
C18 C24 C25 112.5(4) . .
C26 C24 C25 110.0(4) . .
C18 C24 H24 107.5 . .
C26 C24 H24 107.5 . .
C25 C24 H24 107.5 . .
C24 C25 H25A 109.5 . .
C24 C25 H25B 109.5 . .
H25A C25 H25B 109.5 . .
C24 C25 H25C 109.5 . .
H25A C25 H25C 109.5 . .
H25B C25 H25C 109.5 . .
C24 C26 H26A 109.5 . .
C24 C26 H26B 109.5 . .
H26A C26 H26B 109.5 . .
C24 C26 H26C 109.5 . .
H26A C26 H26C 109.5 . .
H26B C26 H26C 109.5 . .
N1 C27 C28 122.6(3) . .
N1 C27 H27 118.7 . .
C28 C27 H27 118.7 . .
C29 C28 C27 119.4(4) . .
C29 C28 C32 120.6(4) . .
C27 C28 C32 120.0(4) . .
C28 C29 C30 118.6(4) . .
C28 C29 H29 120.7 . .
C30 C29 H29 120.7 . .
C29 C30 C31 119.2(4) . .
C29 C30 H30 120.4 . .
C31 C30 H30 120.4 . .
N1 C31 C30 122.6(4) . .
N1 C31 H31 118.7 . .
C30 C31 H31 118.7 . .
O9 C32 C28 124.5(4) . .
O9 C32 H32 123(2) . .
C28 C32 H32 112(2) . .
C34 C33 N2 124.0(5) . .
C34 C33 H33 118.0 . .
N2 C33 H33 118.0 . .
C33 C34 C35 117.5(5) . .
C33 C34 C38 118.1(7) . .
C35 C34 C38 124.3(6) . .
C36 C35 C34 118.9(5) . .
C36 C35 H35 120.5 . .
C34 C35 H35 120.5 . .
C35 C36 C37 120.3(5) . .
C35 C36 H36 119.9 . .
C37 C36 H36 119.9 . .
N2 C37 C36 121.6(4) . .
N2 C37 H37 119.2 . .
C36 C37 H37 119.2 . .
O10 C38 C34 110.9(8) . .
O10 C38 H38 124.5 . .
C34 C38 H38 124.5 . .
N3 C39 C40 116.0(4) . .
N3 C39 H39A 108.3 . .
C40 C39 H39A 108.3 . .
N3 C39 H39B 108.3 . .
C40 C39 H39B 108.3 . .
H39A C39 H39B 107.4 . .
C41 C40 C39 113.8(4) . .
C41 C40 H40A 108.8 . .
C39 C40 H40A 108.8 . .
C41 C40 H40B 108.8 . .
C39 C40 H40B 108.8 . .
H40A C40 H40B 107.7 . .
C40 C41 C42 114.3(6) . .
C40 C41 H41A 108.7 . .
C42 C41 H41A 108.7 . .
C40 C41 H41B 108.7 . .
C42 C41 H41B 108.7 . .
H41A C41 H41B 107.6 . .
C41 C42 H42A 109.5 . .
C41 C42 H42B 109.5 . .
H42A C42 H42B 109.5 . .
C41 C42 H42C 109.5 . .
H42A C42 H42C 109.5 . .
H42B C42 H42C 109.5 . .
C44 C43 N3 116.6(4) . .
C44 C43 H43A 108.1 . .
N3 C43 H43A 108.1 . .
C44 C43 H43B 108.1 . .
N3 C43 H43B 108.1 . .
H43A C43 H43B 107.3 . .
C43 C44 C45 110.9(6) . .
C43 C44 H44A 109.5 . .
C45 C44 H44A 109.5 . .
C43 C44 H44B 109.5 . .
C45 C44 H44B 109.5 . .
H44A C44 H44B 108.1 . .
C46 C45 C44 114.7(8) . .
C46 C45 H45A 108.6 . .
C44 C45 H45A 108.6 . .
C46 C45 H45B 108.6 . .
C44 C45 H45B 108.6 . .
H45A C45 H45B 107.6 . .
C45 C46 H46A 109.5 . .
C45 C46 H46B 109.5 . .
H46A C46 H46B 109.5 . .
C45 C46 H46C 109.5 . .
H46A C46 H46C 109.5 . .
H46B C46 H46C 109.5 . .
C27 N1 C31 117.6(3) . .
C27 N1 Zn1 120.8(2) . .
C31 N1 Zn1 121.6(2) . .
C37 N2 C33 117.5(4) . .
C37 N2 Zn2 124.6(3) . .
C33 N2 Zn2 116.4(3) . .
C43 N3 C43 107.1(5) 2_556 .
C43 N3 C39 111.3(3) 2_556 .
C43 N3 C39 109.6(3) . .
C43 N3 C39 109.6(3) 2_556 2_556
C43 N3 C39 111.3(3) . 2_556
C39 N3 C39 108.1(5) . 2_556
C1 O1 P1 121.4(2) . .
P1 O4 Zn1 123.41(14) . .
P1 O2 Zn1 127.88(15) . 2_556
P1 O3 Zn2 130.51(15) . .
C13 O5 P2 123.2(2) . .
P2 O8 Zn2 122.91(14) . .
P2 O7 Zn1 130.76(14) . .
P2 O6 Zn2 124.02(14) 2_556 .
O3 P1 O4 114.87(16) . .
O3 P1 O2 113.77(17) . .
O4 P1 O2 111.65(16) . .
O3 P1 O1 106.51(13) . .
O4 P1 O1 103.58(13) . .
O2 P1 O1 105.29(13) . .
O6 P2 O7 114.79(14) 2_556 .
O6 P2 O8 112.45(15) 2_556 .
O7 P2 O8 113.83(14) . .
O6 P2 O5 104.30(13) 2_556 .
O7 P2 O5 106.08(13) . .
O8 P2 O5 104.06(13) . .
O7 Zn1 O2 130.72(12) . 2_556
O7 Zn1 O4 115.48(11) . .
O2 Zn1 O4 112.24(12) 2_556 .
O7 Zn1 N1 91.32(10) . .
O2 Zn1 N1 92.46(10) 2_556 .
O4 Zn1 N1 99.49(10) . .
O7 Zn1 F1 84.10(8) . .
O2 Zn1 F1 85.36(8) 2_556 .
O4 Zn1 F1 88.74(7) . .
N1 Zn1 F1 171.70(8) . .
O3 Zn2 O6 114.99(12) . .
O3 Zn2 O8 129.54(12) . .
O6 Zn2 O8 115.11(11) . .
O3 Zn2 N2 86.65(12) . .
O6 Zn2 N2 97.03(11) . .
O8 Zn2 N2 92.90(11) . .
O3 Zn2 F1 85.32(9) . .
O6 Zn2 F1 89.38(7) . .
O8 Zn2 F1 89.65(7) . .
N2 Zn2 F1 171.31(11) . .
Zn2 F1 Zn2 110.59(10) 2_556 .
Zn2 F1 Zn1 109.539(14) 2_556 .
Zn2 F1 Zn1 108.646(14) . .
Zn2 F1 Zn1 108.647(14) 2_556 2_556
Zn2 F1 Zn1 109.537(14) . 2_556
Zn1 F1 Zn1 109.87(10) . 2_556

loop_
_geom_bond_atom_site_label_1
_geom_bond_atom_site_label_2
_geom_bond_distance
_geom_bond_site_symmetry_2
C1 C6 1.389(5) .
C1 C2 1.394(5) .
C1 O1 1.408(4) .
C2 C3 1.402(5) .
C2 C7 1.519(5) .
C3 C4 1.362(6) .
C3 H3 0.9500 .
C4 C5 1.384(6) .
C4 H4 0.9500 .
C5 C6 1.400(5) .
C5 H5 0.9500 .
C6 C10 1.516(5) .
C7 C9 1.497(8) .
C7 C8 1.502(7) .
C7 H7 1.0000 .
C8 H8A 0.9800 .
C8 H8B 0.9800 .
C8 H8C 0.9800 .
C9 H9A 0.9800 .
C9 H9B 0.9800 .
C9 H9C 0.9800 .
C10 C11 1.511(6) .
C10 C12 1.526(6) .
C10 H10 1.0000 .
C11 H11A 0.9800 .
C11 H11B 0.9800 .
C11 H11C 0.9800 .
C12 H12A 0.9800 .
C12 H12B 0.9800 .
C12 H12C 0.9800 .
C13 C14 1.377(6) .
C13 O5 1.391(4) .
C13 C18 1.405(5) .
C14 C15 1.398(6) .
C14 C21 1.520(6) .
C15 C16 1.382(7) .
C15 H15 0.9500 .
C16 C17 1.361(8) .
C16 H16 0.9500 .
C17 C18 1.381(7) .
C17 H17 0.9500 .
C18 C24 1.504(6) .
C21 C22 1.489(7) .
C21 C23 1.518(7) .
C21 H21 1.0000 .
C22 H22A 0.9800 .
C22 H22B 0.9800 .
C22 H22C 0.9800 .
C23 H23A 0.9800 .
C23 H23B 0.9800 .
C23 H23C 0.9800 .
C24 C26 1.530(8) .
C24 C25 1.550(6) .
C24 H24 1.0000 .
C25 H25A 0.9800 .
C25 H25B 0.9800 .
C25 H25C 0.9800 .
C26 H26A 0.9800 .
C26 H26B 0.9800 .
C26 H26C 0.9800 .
C27 N1 1.337(4) .
C27 C28 1.391(5) .
C27 H27 0.9500 .
C28 C29 1.370(6) .
C28 C32 1.482(6) .
C29 C30 1.379(6) .
C29 H29 0.9500 .
C30 C31 1.387(5) .
C30 H30 0.9500 .
C31 N1 1.344(5) .
C31 H31 0.9500 .
C32 O9 1.193(6) .
C32 H32 1.02(4) .
C33 C34 1.343(7) .
C33 N2 1.373(6) .
C33 H33 0.9500 .
C34 C35 1.398(9) .
C34 C38 1.529(9) .
C35 C36 1.364(8) .
C35 H35 0.9500 .
C36 C37 1.380(6) .
C36 H36 0.9500 .
C37 N2 1.321(5) .
C37 H37 0.9500 .
C38 O10 1.376(11) .
C38 H38 0.9500 .
C39 N3 1.523(6) .
C39 C40 1.541(8) .
C39 H39A 0.9900 .
C39 H39B 0.9900 .
C40 C41 1.475(9) .
C40 H40A 0.9900 .
C40 H40B 0.9900 .
C41 C42 1.478(9) .
C41 H41A 0.9900 .
C41 H41B 0.9900 .
C42 H42A 0.9800 .
C42 H42B 0.9800 .
C42 H42C 0.9800 .
C43 C44 1.459(8) .
C43 N3 1.518(6) .
C43 H43A 0.9900 .
C43 H43B 0.9900 .
C44 C45 1.528(9) .
C44 H44A 0.9900 .
C44 H44B 0.9900 .
C45 C46 1.438(12) .
C45 H45A 0.9900 .
C45 H45B 0.9900 .
C46 H46A 0.9800 .
C46 H46B 0.9800 .
C46 H46C 0.9800 .
N1 Zn1 2.146(3) .
N2 Zn2 2.146(3) .
N3 C43 1.517(6) 2_556
N3 C39 1.523(6) 2_556
O1 P1 1.623(2) .
O4 P1 1.507(2) .
O4 Zn1 1.955(2) .
O2 P1 1.512(2) .
O2 Zn1 1.941(2) 2_556
O3 P1 1.489(3) .
O3 Zn2 1.936(2) .
O5 P2 1.620(2) .
O8 P2 1.520(2) .
O8 Zn2 1.948(2) .
O7 P2 1.510(2) .
O7 Zn1 1.932(2) .
O6 P2 1.508(2) 2_556
O6 Zn2 1.946(2) .
P2 O6 1.508(2) 2_556
Zn1 O2 1.941(2) 2_556
Zn1 F1 2.3734(15) .
Zn2 F1 2.2639(15) .
F1 Zn2 2.2638(15) 2_556
F1 Zn1 2.3735(15) 2_556

loop_
_geom_hbond_atom_site_label_D
_geom_hbond_atom_site_label_H
_geom_hbond_atom_site_label_A
_geom_hbond_distance_DH
_geom_hbond_distance_HA
_geom_hbond_distance_DA
_geom_hbond_angle_DHA
_geom_hbond_site_symmetry_A
C31 H31 O7 0.95 2.46 3.020(4) 117.5 .
C37 H37 O8 0.95 2.60 3.133(5) 115.5 .
C32 H32 O4 1.02(4) 2.53(4) 3.424(5) 145(3) 5_557

loop_
_geom_torsion_atom_site_label_1
_geom_torsion_atom_site_label_2
_geom_torsion_atom_site_label_3
_geom_torsion_atom_site_label_4
_geom_torsion
_geom_torsion_site_symmetry_1
_geom_torsion_site_symmetry_4
C6 C1 C2 C3 -2.4(6) . .
O1 C1 C2 C3 -178.1(3) . .
C6 C1 C2 C7 174.8(4) . .
O1 C1 C2 C7 -0.8(6) . .
C1 C2 C3 C4 0.7(7) . .
C7 C2 C3 C4 -176.6(5) . .
C2 C3 C4 C5 0.2(8) . .
C3 C4 C5 C6 0.6(7) . .
C2 C1 C6 C5 3.2(6) . .
O1 C1 C6 C5 178.8(3) . .
C2 C1 C6 C10 -174.1(4) . .
O1 C1 C6 C10 1.6(5) . .
C4 C5 C6 C1 -2.2(6) . .
C4 C5 C6 C10 175.1(4) . .
C1 C2 C7 C9 -79.6(6) . .
C3 C2 C7 C9 97.5(6) . .
C1 C2 C7 C8 156.4(5) . .
C3 C2 C7 C8 -26.5(7) . .
C1 C6 C10 C11 85.0(4) . .
C5 C6 C10 C11 -92.1(5) . .
C1 C6 C10 C12 -151.4(4) . .
C5 C6 C10 C12 31.4(5) . .
O5 C13 C14 C15 177.0(4) . .
C18 C13 C14 C15 0.6(7) . .
O5 C13 C14 C21 -4.2(6) . .
C18 C13 C14 C21 179.4(4) . .
C13 C14 C15 C16 -0.7(8) . .
C21 C14 C15 C16 -179.5(5) . .
C14 C15 C16 C17 -0.2(10) . .
C15 C16 C17 C18 1.1(11) . .
C16 C17 C18 C13 -1.1(9) . .
C16 C17 C18 C24 176.3(6) . .
C14 C13 C18 C17 0.2(7) . .
O5 C13 C18 C17 -176.1(4) . .
C14 C13 C18 C24 -177.2(4) . .
O5 C13 C18 C24 6.4(6) . .
C13 C14 C21 C22 -105.9(6) . .
C15 C14 C21 C22 72.9(6) . .
C13 C14 C21 C23 127.9(5) . .
C15 C14 C21 C23 -53.3(7) . .
C17 C18 C24 C26 -73.5(6) . .
C13 C18 C24 C26 103.8(5) . .
C17 C18 C24 C25 50.7(7) . .
C13 C18 C24 C25 -131.9(5) . .
N1 C27 C28 C29 -0.7(5) . .
N1 C27 C28 C32 -178.7(3) . .
C27 C28 C29 C30 1.7(6) . .
C32 C28 C29 C30 179.7(4) . .
C28 C29 C30 C31 -1.4(7) . .
C29 C30 C31 N1 0.1(7) . .
C29 C28 C32 O9 171.1(5) . .
C27 C28 C32 O9 -11.0(7) . .
N2 C33 C34 C35 5.1(9) . .
N2 C33 C34 C38 -172.6(6) . .
C33 C34 C35 C36 -3.0(9) . .
C38 C34 C35 C36 174.6(6) . .
C34 C35 C36 C37 1.6(9) . .
C35 C36 C37 N2 -2.2(8) . .
C33 C34 C38 O10 -160.9(8) . .
C35 C34 C38 O10 21.5(12) . .
N3 C39 C40 C41 172.5(5) . .
C39 C40 C41 C42 177.6(6) . .
N3 C43 C44 C45 177.9(6) . .
C43 C44 C45 C46 -176.3(9) . .
C28 C27 N1 C31 -0.7(5) . .
C28 C27 N1 Zn1 177.7(3) . .
C30 C31 N1 C27 1.0(6) . .
C30 C31 N1 Zn1 -177.4(3) . .
C36 C37 N2 C33 3.9(7) . .
C36 C37 N2 Zn2 169.1(3) . .
C34 C33 N2 C37 -5.6(8) . .
C34 C33 N2 Zn2 -171.9(5) . .
C44 C43 N3 C43 -176.4(7) . 2_556
C44 C43 N3 C39 -55.6(7) . .
C44 C43 N3 C39 63.9(7) . 2_556
C40 C39 N3 C43 61.0(5) . 2_556
C40 C39 N3 C43 -57.3(5) . .
C40 C39 N3 C39 -178.7(5) . 2_556
C6 C1 O1 P1 92.2(3) . .
C2 C1 O1 P1 -91.9(4) . .
C14 C13 O5 P2 94.1(4) . .
C18 C13 O5 P2 -89.4(4) . .
Zn2 O3 P1 O4 -59.0(3) . .
Zn2 O3 P1 O2 71.4(3) . .
Zn2 O3 P1 O1 -173.0(2) . .
Zn1 O4 P1 O3 67.9(2) . .
Zn1 O4 P1 O2 -63.5(2) . .
Zn1 O4 P1 O1 -176.36(17) . .
Zn1 O2 P1 O3 -48.7(3) 2_556 .
Zn1 O2 P1 O4 83.3(2) 2_556 .
Zn1 O2 P1 O1 -164.94(19) 2_556 .
C1 O1 P1 O3 -20.7(3) . .
C1 O1 P1 O4 -142.2(2) . .
C1 O1 P1 O2 100.4(3) . .
Zn1 O7 P2 O6 58.2(2) . 2_556
Zn1 O7 P2 O8 -73.4(2) . .
Zn1 O7 P2 O5 172.82(17) . .
Zn2 O8 P2 O6 -76.7(2) . 2_556
Zn2 O8 P2 O7 56.0(2) . .
Zn2 O8 P2 O5 171.03(16) . .
C13 O5 P2 O6 119.4(3) . 2_556
C13 O5 P2 O7 -2.1(3) . .
C13 O5 P2 O8 -122.5(3) . .
